data_4117401
loop_
_publ_author_name
'Julia R. Khusnutdinova'
'Nigam P. Rath'
'Liviu M. Mirica'

_publ_section_title
;
 The Aerobic Oxidation of a Pd(II) Dimethyl Complex Leads to Selective
 Ethane Elimination from a Pd(III) Intermediate
;
_journal_name_full 'Journal of the American Chemical Society'
_journal_page_first 2414
_journal_page_last 2422
_journal_paper_doi 10.1021/ja210841f
_journal_volume 134
_journal_year 2012
_chemical_formula_sum 'C24 H38 N4 Pd'
_chemical_formula_weight 488.98
_chemical_name_systematic
; 
 ? 
;
_space_group_IT_number 15
_symmetry_cell_setting monoclinic
_symmetry_space_group_name_Hall '-C 2yc'
_symmetry_space_group_name_H-M 'C 1 2/c 1'
_atom_sites_solution_hydrogens geom
_atom_sites_solution_primary direct
_atom_sites_solution_secondary difmap
_audit_creation_method SHELXL-97
_cell_angle_alpha 90.00
_cell_angle_beta 111.331(2)
_cell_angle_gamma 90.00
_cell_formula_units_Z 4
_cell_length_a 14.9727(8)
_cell_length_b 11.6351(7)
_cell_length_c 14.1303(7)
_cell_measurement_reflns_used 3062
_cell_measurement_temperature 100(2)
_cell_measurement_theta_max 44.36
_cell_measurement_theta_min 2.92
_cell_volume 2293.0(2)
_computing_cell_refinement 'Bruker SAINT'
_computing_data_collection 'Bruker APEX2'
_computing_data_reduction 'Bruker SAINT'
_computing_molecular_graphics 'Bruker SHELXTL'
_computing_publication_material 'Bruker SHELXTL'
_computing_structure_refinement 'SHELXL-97 (Sheldrick, 2008)'
_computing_structure_solution 'SHELXS-97 (Sheldrick, 2008)'
_diffrn_ambient_temperature 100(2)
_diffrn_measured_fraction_theta_full 0.999
_diffrn_measured_fraction_theta_max 0.987
_diffrn_measurement_device_type 'Bruker APEX-II CCD'
_diffrn_measurement_method '\f and \w scans'
_diffrn_radiation_monochromator graphite
_diffrn_radiation_source 'fine-focus sealed tube'
_diffrn_radiation_type MoK\a
_diffrn_radiation_wavelength 0.71073
_diffrn_reflns_av_R_equivalents 0.0299
_diffrn_reflns_av_sigmaI/netI 0.0205
_diffrn_reflns_limit_h_max 27
_diffrn_reflns_limit_h_min -29
_diffrn_reflns_limit_k_max 23
_diffrn_reflns_limit_k_min 0
_diffrn_reflns_limit_l_max 28
_diffrn_reflns_limit_l_min 0
_diffrn_reflns_number 91201
_diffrn_reflns_theta_full 25.00
_diffrn_reflns_theta_max 45.04
_diffrn_reflns_theta_min 2.28
_exptl_absorpt_coefficient_mu 0.827
_exptl_absorpt_correction_T_max 0.8515
_exptl_absorpt_correction_T_min 0.7878
_exptl_absorpt_correction_type multi-scan
_exptl_absorpt_process_details 'twinabs v2008/4'
_exptl_crystal_colour yellow
_exptl_crystal_density_diffrn 1.416
_exptl_crystal_density_meas ?
_exptl_crystal_description rectangular
_exptl_crystal_F_000 1024
_exptl_crystal_size_max 0.30
_exptl_crystal_size_mid 0.21
_exptl_crystal_size_min 0.20
_refine_diff_density_max 1.868
_refine_diff_density_min -0.647
_refine_diff_density_rms 0.111
_refine_ls_extinction_method none
_refine_ls_goodness_of_fit_ref 1.122
_refine_ls_hydrogen_treatment constr
_refine_ls_matrix_type full
_refine_ls_number_parameters 137
_refine_ls_number_reflns 9355
_refine_ls_number_restraints 0
_refine_ls_restrained_S_all 1.122
_refine_ls_R_factor_all 0.0339
_refine_ls_R_factor_gt 0.0261
_refine_ls_shift/su_max 0.001
_refine_ls_shift/su_mean 0.000
_refine_ls_structure_factor_coef Fsqd
_refine_ls_weighting_details 'calc w=1/[\s^2^(Fo^2^)+(0.0362P)^2^+1.5932P] where P=(Fo^2^+2Fc^2^)/3'
_refine_ls_weighting_scheme calc
_refine_ls_wR_factor_gt 0.0681
_refine_ls_wR_factor_ref 0.0736
_reflns_number_gt 8429
_reflns_number_total 9355
_reflns_threshold_expression >2sigma(I)
_cod_data_source_file ja210841f_si_002_1.cif
_cod_data_source_block l12310t5
_cod_depositor_comments
;
The following automatic conversions were performed:

'_exptl_crystal_density_meas' value 'no' was changed to '?' - the
value is perceived as not measured.

Automatic conversion script
Id: cif_fix_values 3008 2015-01-20 13:52:24Z robertas 
;
_cod_database_code 4117401

loop_
_symmetry_equiv_pos_as_xyz
'x, y, z'
'-x, y, -z+1/2'
'x+1/2, y+1/2, z'
'-x+1/2, y+1/2, -z+1/2'
'-x, -y, -z'
'x, -y, z-1/2'
'-x+1/2, -y+1/2, -z'
'x+1/2, -y+1/2, z-1/2'

loop_
_atom_site_label
_atom_site_type_symbol
_atom_site_fract_x
_atom_site_fract_y
_atom_site_fract_z
_atom_site_U_iso_or_equiv
_atom_site_adp_type
_atom_site_occupancy
_atom_site_symmetry_multiplicity
_atom_site_calc_flag
_atom_site_refinement_flags
Pd1 Pd 0.0000 0.656925(7) 0.2500 0.01074(2) Uani 1 2 d S
N1 N -0.04690(5) 0.50914(7) 0.31379(5) 0.01152(10) Uani 1 1 d .
N2 N 0.19635(5) 0.46846(7) 0.42897(5) 0.01195(10) Uani 1 1 d .
C1 C -0.05516(6) 0.78532(8) 0.31781(6) 0.01391(12) Uani 1 1 d .
H1A H -0.0153 0.7911 0.3901 0.021 Uiso 1 1 calc R
H1B H -0.1210 0.7657 0.3105 0.021 Uiso 1 1 calc R
H1C H -0.0549 0.8591 0.2845 0.021 Uiso 1 1 calc R
C2 C 0.02086(6) 0.45292(8) 0.38982(6) 0.01237(11) Uani 1 1 d .
C3 C 0.00790(8) 0.34039(8) 0.41472(8) 0.01701(14) Uani 1 1 d .
H3 H 0.0564 0.3025 0.4689 0.020 Uiso 1 1 calc R
C4 C -0.07669(8) 0.28392(9) 0.35961(9) 0.01949(16) Uani 1 1 d .
H4 H -0.0875 0.2074 0.3762 0.023 Uiso 1 1 calc R
C5 C -0.14506(8) 0.34104(8) 0.28000(8) 0.01664(14) Uani 1 1 d .
H5 H -0.2033 0.3039 0.2409 0.020 Uiso 1 1 calc R
C6 C -0.12758(6) 0.45337(8) 0.25793(6) 0.01219(11) Uani 1 1 d .
C7 C -0.19888(6) 0.51411(8) 0.16752(6) 0.01322(11) Uani 1 1 d .
H7A H -0.2642 0.5044 0.1687 0.016 Uiso 1 1 calc R
H7B H -0.1842 0.5973 0.1720 0.016 Uiso 1 1 calc R
C8 C 0.11296(6) 0.51517(8) 0.44801(6) 0.01316(12) Uani 1 1 d .
H8A H 0.1055 0.5974 0.4289 0.016 Uiso 1 1 calc R
H8B H 0.1251 0.5100 0.5216 0.016 Uiso 1 1 calc R
C9 C 0.28737(6) 0.48529(8) 0.51861(6) 0.01342(12) Uani 1 1 d .
C10 C 0.28440(8) 0.40590(10) 0.60411(8) 0.02014(16) Uani 1 1 d .
H10A H 0.2287 0.4253 0.6218 0.030 Uiso 1 1 calc R
H10B H 0.3432 0.4159 0.6639 0.030 Uiso 1 1 calc R
H10C H 0.2794 0.3258 0.5812 0.030 Uiso 1 1 calc R
C11 C 0.37326(7) 0.44711(10) 0.49247(8) 0.01975(16) Uani 1 1 d .
H11A H 0.3596 0.3722 0.4585 0.030 Uiso 1 1 calc R
H11B H 0.4300 0.4409 0.5550 0.030 Uiso 1 1 calc R
H11C H 0.3853 0.5038 0.4472 0.030 Uiso 1 1 calc R
C12 C 0.30238(8) 0.61034(9) 0.55455(9) 0.01994(16) Uani 1 1 d .
H12A H 0.2986 0.6603 0.4974 0.030 Uiso 1 1 calc R
H12B H 0.3656 0.6185 0.6084 0.030 Uiso 1 1 calc R
H12C H 0.2526 0.6323 0.5808 0.030 Uiso 1 1 calc R

loop_
_atom_site_aniso_label
_atom_site_aniso_U_11
_atom_site_aniso_U_22
_atom_site_aniso_U_33
_atom_site_aniso_U_23
_atom_site_aniso_U_13
_atom_site_aniso_U_12
Pd1 0.01028(3) 0.01278(3) 0.00890(3) 0.000 0.00317(2) 0.000
N1 0.0108(2) 0.0145(3) 0.0103(2) 0.00062(18) 0.00504(18) 0.00082(19)
N2 0.0102(2) 0.0158(3) 0.0102(2) 0.00117(19) 0.00408(18) 0.00194(19)
C1 0.0142(3) 0.0172(3) 0.0088(2) -0.0021(2) 0.0023(2) -0.0001(2)
C2 0.0118(3) 0.0153(3) 0.0116(2) 0.0021(2) 0.0062(2) 0.0019(2)
C3 0.0179(3) 0.0163(3) 0.0181(3) 0.0057(3) 0.0079(3) 0.0019(3)
C4 0.0223(4) 0.0153(3) 0.0232(4) 0.0045(3) 0.0111(3) -0.0015(3)
C5 0.0179(3) 0.0166(3) 0.0172(3) 0.0000(3) 0.0084(3) -0.0038(3)
C6 0.0120(3) 0.0151(3) 0.0111(3) -0.0003(2) 0.0061(2) -0.0007(2)
C7 0.0117(2) 0.0170(3) 0.0113(3) -0.0013(2) 0.0045(2) 0.0001(2)
C8 0.0114(3) 0.0171(3) 0.0113(3) 0.0005(2) 0.0046(2) 0.0025(2)
C9 0.0114(3) 0.0161(3) 0.0120(3) 0.0009(2) 0.0033(2) 0.0033(2)
C10 0.0200(4) 0.0248(4) 0.0145(3) 0.0065(3) 0.0050(3) 0.0051(3)
C11 0.0133(3) 0.0265(4) 0.0192(4) 0.0026(3) 0.0057(3) 0.0070(3)
C12 0.0176(3) 0.0194(4) 0.0211(4) -0.0045(3) 0.0049(3) -0.0005(3)

loop_
_atom_type_symbol
_atom_type_description
_atom_type_scat_dispersion_real
_atom_type_scat_dispersion_imag
_atom_type_scat_source
C C 0.0033 0.0016 'International Tables Vol C Tables 4.2.6.8 and 6.1.1.4'
H H 0.0000 0.0000 'International Tables Vol C Tables 4.2.6.8 and 6.1.1.4'
N N 0.0061 0.0033 'International Tables Vol C Tables 4.2.6.8 and 6.1.1.4'
Pd Pd -0.9988 1.0072 'International Tables Vol C Tables 4.2.6.8 and 6.1.1.4'

loop_
_geom_angle_atom_site_label_1
_geom_angle_atom_site_label_2
_geom_angle_atom_site_label_3
_geom_angle
_geom_angle_site_symmetry_1
_geom_angle_site_symmetry_3
C1 Pd1 C1 89.27(5) 2 .
C1 Pd1 N1 97.68(3) 2 2
C1 Pd1 N1 172.94(3) . 2
C1 Pd1 N1 172.94(3) 2 .
C1 Pd1 N1 97.68(3) . .
N1 Pd1 N1 75.39(4) 2 .
C6 N1 C2 119.23(8) . .
C6 N1 Pd1 119.67(6) . .
C2 N1 Pd1 116.83(6) . .
C8 N2 C7 110.12(7) . 2
C8 N2 C9 111.59(7) . .
C7 N2 C9 114.38(7) 2 .
Pd1 C1 H1A 109.5 . .
Pd1 C1 H1B 109.5 . .
H1A C1 H1B 109.5 . .
Pd1 C1 H1C 109.5 . .
H1A C1 H1C 109.5 . .
H1B C1 H1C 109.5 . .
N1 C2 C3 121.71(8) . .
N1 C2 C8 118.35(8) . .
C3 C2 C8 119.94(8) . .
C4 C3 C2 119.20(9) . .
C4 C3 H3 120.4 . .
C2 C3 H3 120.4 . .
C5 C4 C3 118.88(9) . .
C5 C4 H4 120.6 . .
C3 C4 H4 120.6 . .
C4 C5 C6 119.31(9) . .
C4 C5 H5 120.3 . .
C6 C5 H5 120.3 . .
N1 C6 C5 121.59(8) . .
N1 C6 C7 118.58(7) . .
C5 C6 C7 119.80(8) . .
N2 C7 C6 111.42(7) 2 .
N2 C7 H7A 109.3 2 .
C6 C7 H7A 109.3 . .
N2 C7 H7B 109.3 2 .
C6 C7 H7B 109.3 . .
H7A C7 H7B 108.0 . .
N2 C8 C2 112.98(7) . .
N2 C8 H8A 109.0 . .
C2 C8 H8A 109.0 . .
N2 C8 H8B 109.0 . .
C2 C8 H8B 109.0 . .
H8A C8 H8B 107.8 . .
N2 C9 C11 110.15(7) . .
N2 C9 C12 112.55(7) . .
C11 C9 C12 108.77(8) . .
N2 C9 C10 108.00(8) . .
C11 C9 C10 106.46(8) . .
C12 C9 C10 110.73(8) . .
C9 C10 H10A 109.5 . .
C9 C10 H10B 109.5 . .
H10A C10 H10B 109.5 . .
C9 C10 H10C 109.5 . .
H10A C10 H10C 109.5 . .
H10B C10 H10C 109.5 . .
C9 C11 H11A 109.5 . .
C9 C11 H11B 109.5 . .
H11A C11 H11B 109.5 . .
C9 C11 H11C 109.5 . .
H11A C11 H11C 109.5 . .
H11B C11 H11C 109.5 . .
C9 C12 H12A 109.5 . .
C9 C12 H12B 109.5 . .
H12A C12 H12B 109.5 . .
C9 C12 H12C 109.5 . .
H12A C12 H12C 109.5 . .
H12B C12 H12C 109.5 . .

loop_
_geom_bond_atom_site_label_1
_geom_bond_atom_site_label_2
_geom_bond_distance
_geom_bond_site_symmetry_2
Pd1 C1 2.0995(9) 2
Pd1 C1 2.0995(9) .
Pd1 N1 2.1731(7) 2
Pd1 N1 2.1732(7) .
N1 C6 1.3453(11) .
N1 C2 1.3485(11) .
N2 C8 1.4734(11) .
N2 C7 1.4764(11) 2
N2 C9 1.4981(11) .
C1 H1A 0.9800 .
C1 H1B 0.9800 .
C1 H1C 0.9800 .
C2 C3 1.3875(12) .
C2 C8 1.5092(12) .
C3 C4 1.3873(15) .
C3 H3 0.9500 .
C4 C5 1.3846(15) .
C4 H4 0.9500 .
C5 C6 1.3904(13) .
C5 H5 0.9500 .
C6 C7 1.5096(12) .
C7 N2 1.4764(11) 2
C7 H7A 0.9900 .
C7 H7B 0.9900 .
C8 H8A 0.9900 .
C8 H8B 0.9900 .
C9 C11 1.5276(13) .
C9 C12 1.5304(14) .
C9 C10 1.5342(13) .
C10 H10A 0.9800 .
C10 H10B 0.9800 .
C10 H10C 0.9800 .
C11 H11A 0.9800 .
C11 H11B 0.9800 .
C11 H11C 0.9800 .
C12 H12A 0.9800 .
C12 H12B 0.9800 .
C12 H12C 0.9800 .

loop_
_geom_torsion_atom_site_label_1
_geom_torsion_atom_site_label_2
_geom_torsion_atom_site_label_3
_geom_torsion_atom_site_label_4
_geom_torsion
_geom_torsion_site_symmetry_1
_geom_torsion_site_symmetry_4
C1 Pd1 N1 C6 -91.4(2) 2 .
C1 Pd1 N1 C6 98.45(6) . .
N1 Pd1 N1 C6 -80.17(6) 2 .
C1 Pd1 N1 C2 65.2(3) 2 .
C1 Pd1 N1 C2 -104.95(6) . .
N1 Pd1 N1 C2 76.43(6) 2 .
C6 N1 C2 C3 -2.70(12) . .
Pd1 N1 C2 C3 -159.41(7) . .
C6 N1 C2 C8 176.90(7) . .
Pd1 N1 C2 C8 20.18(9) . .
N1 C2 C3 C4 0.41(14) . .
C8 C2 C3 C4 -179.18(9) . .
C2 C3 C4 C5 1.18(15) . .
C3 C4 C5 C6 -0.50(15) . .
C2 N1 C6 C5 3.40(12) . .
Pd1 N1 C6 C5 159.45(7) . .
C2 N1 C6 C7 -174.81(7) . .
Pd1 N1 C6 C7 -18.76(10) . .
C4 C5 C6 N1 -1.82(14) . .
C4 C5 C6 C7 176.37(9) . .
N1 C6 C7 N2 105.71(8) . 2
C5 C6 C7 N2 -72.53(10) . 2
C7 N2 C8 C2 80.71(9) 2 .
C9 N2 C8 C2 -151.14(7) . .
N1 C2 C8 N2 -110.97(8) . .
C3 C2 C8 N2 68.64(10) . .
C8 N2 C9 C11 -174.26(8) . .
C7 N2 C9 C11 -48.42(10) 2 .
C8 N2 C9 C12 -52.69(10) . .
C7 N2 C9 C12 73.14(9) 2 .
C8 N2 C9 C10 69.85(9) . .
C7 N2 C9 C10 -164.31(8) 2 .
